data_2241935
loop_
_publ_author_name
'Navarrete Guit\'errez, Ang\'elica'
'Aguirre Hern\'andez, Gerardo'
'Bern\`es, Sylvain'

_publ_section_title
;
 Crystal structures of <i>p</i>-substituted derivatives of
 2,6-dimethylbromobenzene with {\scriptstyle{1\/over2}} {\/leq} <i>Z</i>'
 {\/leq} 4
;
_journal_coeditor_code IS5462
_journal_issue 12
_journal_name_full 'Acta Crystallographica Section E'
_journal_page_first 1762
_journal_page_last 1767
_journal_paper_doi 10.1107/S2056989016017485
_journal_volume 72
_journal_year 2016
_chemical_formula_iupac 'C9 H8 Br N'
_chemical_formula_moiety 'C9 H8 Br N'
_chemical_formula_sum 'C9 H8 Br N'
_chemical_formula_weight 210.07
_chemical_melting_point 408
_chemical_name_common 4-Bromo-3,5-dimethylbenzonitrile
_space_group_crystal_system monoclinic
_space_group_IT_number 11
_space_group_name_Hall '-P 2yb'
_space_group_name_H-M_alt 'P 1 21/m 1'
_symmetry_space_group_name_Hall '-P 2yb'
_symmetry_space_group_name_H-M 'P 1 21/m 1'
_atom_sites_solution_hydrogens geom
_atom_sites_solution_primary direct
_atom_sites_solution_secondary difmap
_audit_creation_method SHELXL-2014/7
_cell_angle_alpha 90
_cell_angle_beta 93.763(3)
_cell_angle_gamma 90
_cell_formula_units_Z 2
_cell_length_a 4.03820(10)
_cell_length_b 8.9362(4)
_cell_length_c 12.1015(4)
_cell_measurement_reflns_used 1415
_cell_measurement_temperature 296.0(10)
_cell_measurement_theta_max 71.1670
_cell_measurement_theta_min 3.6540
_cell_volume 435.76(3)
_computing_cell_refinement
;
CrysAlis PRO (Rigaku OD, 2015)
;
_computing_data_collection
;
CrysAlis PRO (Rigaku OD, 2015)
;
_computing_data_reduction
;
CrysAlis PRO (Rigaku OD, 2015)
;
_computing_molecular_graphics
;
XP in SHELXTL (Sheldrick, 2008) and Mercury (Macrae <i>et al.</i>,
2008)
;
_computing_publication_material
;
<i>CifTab</i> (Sheldrick, 2008)
;
_computing_structure_refinement
;
SHELXL2014 (Sheldrick, 2015b)
;
_computing_structure_solution
;
<i>SHELXT</i> (Sheldrick, 2015a)
;
_diffrn_ambient_temperature 296.0(10)
_diffrn_detector_area_resol_mean 5.1980
_diffrn_measured_fraction_theta_full 1.000
_diffrn_measured_fraction_theta_max 0.983
_diffrn_measurement_device 'four-circle diffractometer'
_diffrn_measurement_device_type 'Rigaku OD SuperNova AtlasS2'
_diffrn_measurement_method '\f and \w scans'
_diffrn_radiation_monochromator mirror
_diffrn_radiation_type 'Cu K\a'
_diffrn_radiation_wavelength 1.54184
_diffrn_reflns_av_R_equivalents 0.0274
_diffrn_reflns_limit_h_max 4
_diffrn_reflns_limit_h_min -3
_diffrn_reflns_limit_k_max 10
_diffrn_reflns_limit_k_min -10
_diffrn_reflns_limit_l_max 13
_diffrn_reflns_limit_l_min -14
_diffrn_reflns_number 2457
_diffrn_reflns_theta_full 67.684
_diffrn_reflns_theta_max 71.369
_diffrn_reflns_theta_min 3.660
_exptl_absorpt_coefficient_mu 5.869
_exptl_absorpt_correction_T_max 1.00000
_exptl_absorpt_correction_T_min 0.61513
_exptl_absorpt_correction_type multi-scan
_exptl_absorpt_process_details
;
(CrysAlis PRO; Rigaku OD, 2015)
;
_exptl_crystal_colour orange
_exptl_crystal_density_diffrn 1.601
_exptl_crystal_description needle
_exptl_crystal_F_000 208
_exptl_crystal_size_max 0.21
_exptl_crystal_size_mid 0.15
_exptl_crystal_size_min 0.12
_refine_diff_density_max 0.508
_refine_diff_density_min -0.455
_refine_ls_extinction_method none
_refine_ls_goodness_of_fit_ref 1.084
_refine_ls_hydrogen_treatment constr
_refine_ls_matrix_type full
_refine_ls_number_constraints 0
_refine_ls_number_parameters 59
_refine_ls_number_reflns 883
_refine_ls_number_restraints 0
_refine_ls_restrained_S_all 1.084
_refine_ls_R_factor_all 0.0486
_refine_ls_R_factor_gt 0.0443
_refine_ls_shift/su_max 0.000
_refine_ls_shift/su_mean 0.000
_refine_ls_structure_factor_coef Fsqd
_refine_ls_weighting_details 'w=1/[\s^2^(Fo^2^)+(0.0947P)^2^+0.0077P] where P=(Fo^2^+2Fc^2^)/3'
_refine_ls_weighting_scheme calc
_refine_ls_wR_factor_gt 0.1413
_refine_ls_wR_factor_ref 0.1471
_reflns_number_gt 771
_reflns_number_total 883
_reflns_threshold_expression 'I > 2\s(I)'
_cod_data_source_file is5462sup1.cif
_cod_data_source_block 1
_cod_database_code 2241935

loop_
_space_group_symop_operation_xyz
'x, y, z'
'-x, y+1/2, -z'
'-x, -y, -z'
'x, -y-1/2, z'

loop_
_atom_site_type_symbol
_atom_site_label
_atom_site_fract_x
_atom_site_fract_y
_atom_site_fract_z
_atom_site_U_iso_or_equiv
_atom_site_adp_type
_atom_site_calc_flag
_atom_site_occupancy
Br Br1 0.11810(14) 0.7500 0.05285(4) 0.0896(4) Uani d 1
C C2 0.3504(11) 0.7500 0.1947(4) 0.0588(10) Uani d 1
C C3 0.4270(8) 0.6133(4) 0.2438(3) 0.0616(8) Uani d 1
C C4 0.6007(9) 0.6158(3) 0.3467(3) 0.0615(7) Uani d 1
H H4A 0.6616 0.5261 0.3814 0.074 Uiso calc 1
C C5 0.6843(12) 0.7500 0.3980(4) 0.0592(10) Uani d 1
C C6 0.8701(14) 0.7500 0.5047(4) 0.0697(12) Uani d 1
N N7 1.0181(16) 0.7500 0.5880(5) 0.0920(15) Uani d 1
C C8 0.3447(12) 0.4662(5) 0.1894(4) 0.0890(12) Uani d 1
H H8A 0.4147 0.4671 0.1151 0.133 Uiso calc 1
H H8B 0.1095 0.4499 0.1878 0.133 Uiso calc 1
H H8C 0.4573 0.3873 0.2305 0.133 Uiso calc 1

loop_
_atom_site_aniso_label
_atom_site_aniso_U_11
_atom_site_aniso_U_22
_atom_site_aniso_U_33
_atom_site_aniso_U_12
_atom_site_aniso_U_13
_atom_site_aniso_U_23
Br1 0.0749(5) 0.1338(7) 0.0588(5) 0.000 -0.0053(3) 0.000
C2 0.053(2) 0.072(3) 0.052(2) 0.000 0.0056(17) 0.000
C3 0.0654(18) 0.0579(17) 0.0622(18) -0.0049(13) 0.0085(14) -0.0070(13)
C4 0.0739(19) 0.0499(15) 0.0613(17) 0.0023(13) 0.0087(14) 0.0037(12)
C5 0.067(3) 0.058(2) 0.053(2) 0.000 0.006(2) 0.000
C6 0.077(3) 0.075(3) 0.056(3) 0.000 -0.001(2) 0.000
N7 0.104(4) 0.104(4) 0.066(3) 0.000 -0.012(3) 0.000
C8 0.107(3) 0.068(2) 0.092(3) -0.015(2) 0.007(2) -0.026(2)

loop_
_atom_type_symbol
_atom_type_description
_atom_type_scat_dispersion_real
_atom_type_scat_dispersion_imag
_atom_type_scat_source
C C 0.0181 0.0091 'International Tables Vol C Tables 4.2.6.8 and 6.1.1.4'
H H 0.0000 0.0000 'International Tables Vol C Tables 4.2.6.8 and 6.1.1.4'
N N 0.0311 0.0180 'International Tables Vol C Tables 4.2.6.8 and 6.1.1.4'
Br Br -0.6763 1.2805 'International Tables Vol C Tables 4.2.6.8 and 6.1.1.4'

loop_
_geom_angle_atom_site_label_1
_geom_angle_atom_site_label_2
_geom_angle_atom_site_label_3
_geom_angle_site_symmetry_1
_geom_angle
C3 C2 C3 4_575 123.9(4)
C3 C2 Br1 . 118.1(2)
C2 C3 C4 . 117.2(3)
C2 C3 C8 . 123.3(3)
C4 C3 C8 . 119.5(3)
C5 C4 C3 . 120.7(3)
C5 C4 H4A . 119.6
C3 C4 H4A . 119.6
C4 C5 C4 4_575 120.3(4)
C4 C5 C6 . 119.8(2)
N7 C6 C5 . 179.5(6)
C3 C8 H8A . 109.5
C3 C8 H8B . 109.5
H8A C8 H8B . 109.5
C3 C8 H8C . 109.5
H8A C8 H8C . 109.5
H8B C8 H8C . 109.5

loop_
_geom_bond_atom_site_label_1
_geom_bond_atom_site_label_2
_geom_bond_distance
Br1 C2 1.902(5)
C2 C3 1.384(4)
C3 C4 1.389(5)
C3 C8 1.498(5)
C4 C5 1.383(4)
C4 H4A 0.9300
C5 C6 1.450(7)
C6 N7 1.138(7)
C8 H8A 0.9600
C8 H8B 0.9600
C8 H8C 0.9600

loop_
_geom_torsion_atom_site_label_1
_geom_torsion_atom_site_label_2
_geom_torsion_atom_site_label_3
_geom_torsion_atom_site_label_4
_geom_torsion_site_symmetry_1
_geom_torsion_site_symmetry_4
_geom_torsion
C3 C2 C3 C4 4_575 . -2.2(7)
Br1 C2 C3 C4 . . 179.1(3)
C3 C2 C3 C8 4_575 . -179.6(4)
Br1 C2 C3 C8 . . 1.8(5)
C2 C3 C4 C5 . . 1.6(5)
C8 C3 C4 C5 . . 179.1(4)
C3 C4 C5 C4 . 4_575 -1.1(7)
C3 C4 C5 C6 . . -179.1(4)

_cod_database_fobs_code 2241935
